data_1568940
loop_
_publ_author_name
'Yuvaraj, K.'
'Mullins, Jeremy C.'
'Rajeshkumar, Thayalan'
'Douair, Iskander'
'Maron, Laurent'
'Jones, Cameron'

_publ_section_title
;
 Molybdenum carbonyl assisted reductive tetramerization of CO by activated
 magnesium(i) compounds: squarate dianion <i>vs.</i> metallo-ketene
 formation.
;
_journal_issue 19
_journal_name_full 'Chemical science'
_journal_page_first 5188
_journal_page_last 5195
_journal_paper_doi 10.1039/d3sc01487h
_journal_volume 14
_journal_year 2023
_chemical_formula_sum 'C130 H170 Mg4 N8 O8'
_chemical_formula_weight 2069.97
_space_group_crystal_system triclinic
_space_group_IT_number 2
_space_group_name_Hall '-P 1'
_space_group_name_H-M_alt 'P -1'
_atom_sites_solution_hydrogens geom
_audit_creation_method SHELXL-2016/6
_audit_update_record
;
2023-03-21 deposited with the CCDC.	2023-04-24 downloaded from the CCDC.
;
_cell_angle_alpha 83.714(2)
_cell_angle_beta 89.854(2)
_cell_angle_gamma 65.992(3)
_cell_formula_units_Z 1
_cell_length_a 12.5268(3)
_cell_length_b 15.3082(4)
_cell_length_c 17.5288(4)
_cell_measurement_reflns_used 9572
_cell_measurement_temperature 123(2)
_cell_measurement_theta_max 75.7350
_cell_measurement_theta_min 3.8300
_cell_volume 3048.85(15)
_computing_cell_refinement 'CrysAlisPro 1.171.39.46 (Rigaku OD, 2018)'
_computing_data_collection 'CrysAlisPro 1.171.39.46 (Rigaku OD, 2018)'
_computing_data_reduction 'CrysAlisPro 1.171.39.46 (Rigaku OD, 2018)'
_computing_molecular_graphics xseed
_computing_publication_material Ciftab
_computing_structure_refinement 'SHELXL-2016/6 (Sheldrick, 2016)'
_computing_structure_solution 'SHELXT 2014/5 (Sheldrick, 2014)'
_diffrn_ambient_temperature 123(2)
_diffrn_measured_fraction_theta_full 0.997
_diffrn_measured_fraction_theta_max 0.997
_diffrn_measurement_device_type 'XtaLAB Synergy, Dualflex, HyPix'
_diffrn_radiation_type CuK\a
_diffrn_radiation_wavelength 1.54184
_diffrn_reflns_av_R_equivalents 0.0797
_diffrn_reflns_av_unetI/netI 0.0632
_diffrn_reflns_Laue_measured_fraction_full 0.997
_diffrn_reflns_Laue_measured_fraction_max 0.997
_diffrn_reflns_limit_h_max 13
_diffrn_reflns_limit_h_min -15
_diffrn_reflns_limit_k_max 13
_diffrn_reflns_limit_k_min -18
_diffrn_reflns_limit_l_max 21
_diffrn_reflns_limit_l_min -21
_diffrn_reflns_number 43967
_diffrn_reflns_point_group_measured_fraction_full 0.997
_diffrn_reflns_point_group_measured_fraction_max 0.997
_diffrn_reflns_theta_full 67.684
_diffrn_reflns_theta_max 67.999
_diffrn_reflns_theta_min 3.830
_diffrn_source 'micro-focus sealed X-ray tube'
_exptl_absorpt_coefficient_mu 0.723
_exptl_absorpt_correction_T_max 1.00000
_exptl_absorpt_correction_T_min 0.36792
_exptl_absorpt_correction_type multi-scan
_exptl_absorpt_process_details
;
CrysAlisPro 1.171.40.81a (Rigaku Oxford Diffraction, 2020)
Empirical absorption correction using spherical harmonics,
implemented in SCALE3 ABSPACK scaling algorithm.
;
_exptl_crystal_colour colorless
_exptl_crystal_density_diffrn 1.127
_exptl_crystal_description block
_exptl_crystal_F_000 1118
_exptl_crystal_size_max 0.080
_exptl_crystal_size_mid 0.060
_exptl_crystal_size_min 0.050
_refine_diff_density_max 0.655
_refine_diff_density_min -0.281
_refine_diff_density_rms 0.082
_refine_ls_extinction_method none
_refine_ls_goodness_of_fit_ref 1.121
_refine_ls_hydrogen_treatment constr
_refine_ls_matrix_type full
_refine_ls_number_parameters 696
_refine_ls_number_reflns 11073
_refine_ls_number_restraints 0
_refine_ls_restrained_S_all 1.121
_refine_ls_R_factor_all 0.1008
_refine_ls_R_factor_gt 0.0792
_refine_ls_shift/su_max 0.000
_refine_ls_shift/su_mean 0.000
_refine_ls_structure_factor_coef Fsqd
_refine_ls_weighting_details 'w=1/[\s^2^(Fo^2^)+(0.0951P)^2^+2.5134P] where P=(Fo^2^+2Fc^2^)/3'
_refine_ls_weighting_scheme calc
_refine_ls_wR_factor_gt 0.1998
_refine_ls_wR_factor_ref 0.2118
_reflns_Friedel_coverage 0.000
_reflns_number_gt 8645
_reflns_number_total 11073
_reflns_threshold_expression 'I > 2\s(I)'
_cod_data_source_file d3sc01487h2.cif
_cod_data_source_block Cj1567
_cod_depositor_comments 'Adding full bibliography for 1568937--1568943.cif.'
_cod_original_cell_volume 3048.85(14)
_cod_database_code 1568940
_shelx_shelxl_version_number 2016/6
_shelx_space_group_comment
;
The symmetry employed for this shelxl refinement is uniquely defined
by the following loop, which should always be used as a source of
symmetry information in preference to the above space-group names.
They are only intended as comments.
;
_shelx_estimated_absorpt_t_min 0.944
_shelx_estimated_absorpt_t_max 0.965

loop_
_space_group_symop_operation_xyz
'x, y, z'
'-x, -y, -z'

loop_
_atom_site_label
_atom_site_type_symbol
_atom_site_fract_x
_atom_site_fract_y
_atom_site_fract_z
_atom_site_U_iso_or_equiv
_atom_site_adp_type
_atom_site_occupancy
_atom_site_site_symmetry_order
_atom_site_calc_flag
_atom_site_refinement_flags_posn
_atom_site_refinement_flags_adp
_atom_site_refinement_flags_occupancy
_atom_site_disorder_assembly
_atom_site_disorder_group
Mg1 Mg 0.69427(9) 0.75419(8) 0.81647(6) 0.0338(3) Uani 1 1 d . . . . .
O1 O 0.6649(2) 0.74157(15) 0.70234(13) 0.0378(5) Uani 1 1 d . . . . .
N1 N 0.8526(2) 0.7218(2) 0.86784(15) 0.0352(6) Uani 1 1 d . . . . .
C1 C 0.6081(3) 0.8287(2) 0.67676(18) 0.0325(7) Uani 1 1 d . . . . .
Mg2 Mg 0.60687(8) 0.83810(7) 0.44846(6) 0.0277(2) Uani 1 1 d . . . . .
O2 O 0.6069(2) 0.90097(16) 0.79093(12) 0.0382(5) Uani 1 1 d . . . . .
N2 N 0.6434(2) 0.67990(19) 0.89988(15) 0.0355(6) Uani 1 1 d . . . . .
C2 C 0.5794(3) 0.9079(2) 0.72083(18) 0.0314(7) Uani 1 1 d . . . . .
O3 O 0.46949(19) 1.06604(15) 0.63946(12) 0.0330(5) Uani 1 1 d . . . . .
N3 N 0.7827(2) 0.79311(18) 0.44526(16) 0.0313(6) Uani 1 1 d . . . . .
C3 C 0.5202(2) 0.9770(2) 0.65386(18) 0.0289(6) Uani 1 1 d . . . . .
O4 O 0.53192(19) 0.89219(15) 0.53917(12) 0.0346(5) Uani 1 1 d . . . . .
N4 N 0.6077(2) 0.70507(17) 0.45317(15) 0.0295(5) Uani 1 1 d . . . . .
C4 C 0.5503(3) 0.8955(2) 0.60829(18) 0.0294(6) Uani 1 1 d . . . . .
C5 C 0.9930(3) 0.6699(3) 0.9804(2) 0.0508(10) Uani 1 1 d . . . . .
H5A H 1.053225 0.656631 0.942222 0.076 Uiso 1 1 calc R U . . .
H5B H 1.014988 0.614446 1.020006 0.076 Uiso 1 1 calc R U . . .
H5C H 0.985701 0.726979 1.004088 0.076 Uiso 1 1 calc R U . . .
C6 C 0.8765(3) 0.6878(2) 0.94116(19) 0.0378(8) Uani 1 1 d . . . . .
C7 C 0.7990(3) 0.6641(3) 0.98901(19) 0.0392(8) Uani 1 1 d . . . . .
H7 H 0.820360 0.652124 1.042333 0.047 Uiso 1 1 calc R U . . .
C8 C 0.6953(3) 0.6556(2) 0.96980(19) 0.0365(7) Uani 1 1 d . . . . .
C9 C 0.6435(3) 0.6128(3) 1.0339(2) 0.0513(10) Uani 1 1 d . . . . .
H9A H 0.560165 0.654067 1.036327 0.077 Uiso 1 1 calc R U . . .
H9B H 0.684024 0.608323 1.082890 0.077 Uiso 1 1 calc R U . . .
H9C H 0.652960 0.548380 1.023951 0.077 Uiso 1 1 calc R U . . .
C10 C 0.9419(3) 0.7358(3) 0.82239(19) 0.0386(8) Uani 1 1 d . . . . .
C11 C 1.0007(3) 0.6678(3) 0.7733(2) 0.0461(9) Uani 1 1 d . . . . .
C12 C 1.0887(3) 0.6805(3) 0.7300(2) 0.0563(11) Uani 1 1 d . . . . .
H12 H 1.130773 0.634758 0.696527 0.068 Uiso 1 1 calc R U . . .
C13 C 1.1145(3) 0.7589(4) 0.7358(3) 0.0649(13) Uani 1 1 d . . . . .
H13 H 1.175803 0.765666 0.707193 0.078 Uiso 1 1 calc R U . . .
C14 C 1.0527(3) 0.8276(3) 0.7824(2) 0.0540(11) Uani 1 1 d . . . . .
H14 H 1.070077 0.882219 0.784179 0.065 Uiso 1 1 calc R U . . .
C15 C 0.9648(3) 0.8180(3) 0.8270(2) 0.0443(9) Uani 1 1 d . . . . .
C16 C 0.9742(3) 0.5807(3) 0.7676(2) 0.0498(9) Uani 1 1 d . . . . .
H16 H 0.890571 0.599363 0.780476 0.060 Uiso 1 1 calc R U . . .
C17 C 1.0480(5) 0.4984(3) 0.8287(3) 0.0750(14) Uani 1 1 d . . . . .
H17A H 1.131235 0.480471 0.819993 0.112 Uiso 1 1 calc R U . . .
H17B H 1.029349 0.442670 0.825292 0.112 Uiso 1 1 calc R U . . .
H17C H 1.030685 0.519557 0.879804 0.112 Uiso 1 1 calc R U . . .
C18 C 0.9867(5) 0.5468(4) 0.6887(3) 0.0699(12) Uani 1 1 d . . . . .
H18A H 0.941772 0.601273 0.650351 0.105 Uiso 1 1 calc R U . . .
H18B H 0.956912 0.496729 0.688349 0.105 Uiso 1 1 calc R U . . .
H18C H 1.069338 0.520574 0.676318 0.105 Uiso 1 1 calc R U . . .
C19 C 0.8970(3) 0.8975(3) 0.8750(2) 0.0503(9) Uani 1 1 d . . . . .
H19 H 0.846149 0.874547 0.908068 0.060 Uiso 1 1 calc R U . . .
C20 C 0.8168(4) 0.9887(3) 0.8253(3) 0.0630(12) Uani 1 1 d . . . . .
H20A H 0.863870 1.012492 0.791291 0.095 Uiso 1 1 calc R U . . .
H20B H 0.772960 1.037919 0.858309 0.095 Uiso 1 1 calc R U . . .
H20C H 0.762091 0.974554 0.794390 0.095 Uiso 1 1 calc R U . . .
C21 C 0.9761(5) 0.9206(4) 0.9287(3) 0.0749(14) Uani 1 1 d . . . . .
H21A H 1.029514 0.861187 0.959123 0.112 Uiso 1 1 calc R U . . .
H21B H 0.927766 0.965897 0.963191 0.112 Uiso 1 1 calc R U . . .
H21C H 1.021506 0.949634 0.898077 0.112 Uiso 1 1 calc R U . . .
C22 C 0.5480(3) 0.6522(2) 0.88603(19) 0.0368(7) Uani 1 1 d . . . . .
C23 C 0.4332(3) 0.7177(3) 0.8895(2) 0.0425(8) Uani 1 1 d . . . . .
C24 C 0.3430(3) 0.6899(3) 0.8736(2) 0.0482(9) Uani 1 1 d . . . . .
H24 H 0.263901 0.734101 0.876079 0.058 Uiso 1 1 calc R U . . .
C25 C 0.3679(3) 0.5990(3) 0.8543(2) 0.0489(9) Uani 1 1 d . . . . .
H25 H 0.306139 0.580979 0.842878 0.059 Uiso 1 1 calc R U . . .
C26 C 0.4827(3) 0.5343(3) 0.8517(2) 0.0470(9) Uani 1 1 d . . . . .
H26 H 0.498829 0.471363 0.839220 0.056 Uiso 1 1 calc R U . . .
C27 C 0.5753(3) 0.5588(3) 0.8667(2) 0.0425(8) Uani 1 1 d . . . . .
C28 C 0.4016(3) 0.8192(3) 0.9094(3) 0.0544(10) Uani 1 1 d . . . . .
H28 H 0.476372 0.825745 0.919326 0.065 Uiso 1 1 calc R U . . .
C29 C 0.3348(4) 0.8948(3) 0.8424(3) 0.0724(14) Uani 1 1 d . . . . .
H29A H 0.380077 0.881338 0.796150 0.109 Uiso 1 1 calc R U . . .
H29B H 0.322663 0.958920 0.854994 0.109 Uiso 1 1 calc R U . . .
H29C H 0.258805 0.892723 0.833061 0.109 Uiso 1 1 calc R U . . .
C30 C 0.3326(4) 0.8384(4) 0.9825(3) 0.0767(14) Uani 1 1 d . . . . .
H30A H 0.259842 0.830095 0.975323 0.115 Uiso 1 1 calc R U . . .
H30B H 0.314005 0.904476 0.993080 0.115 Uiso 1 1 calc R U . . .
H30C H 0.379649 0.793058 1.025793 0.115 Uiso 1 1 calc R U . . .
C31 C 0.6997(3) 0.4873(3) 0.8591(2) 0.0512(9) Uani 1 1 d . . . . .
H31 H 0.752555 0.511439 0.883868 0.061 Uiso 1 1 calc R U . . .
C32 C 0.7256(4) 0.3864(3) 0.8995(3) 0.0724(14) Uani 1 1 d . . . . .
H32A H 0.703290 0.390815 0.953026 0.109 Uiso 1 1 calc R U . . .
H32B H 0.809328 0.345710 0.898096 0.109 Uiso 1 1 calc R U . . .
H32C H 0.680686 0.358024 0.873210 0.109 Uiso 1 1 calc R U . . .
C33 C 0.7293(4) 0.4822(3) 0.7749(3) 0.0646(12) Uani 1 1 d . . . . .
H33A H 0.682718 0.454376 0.749749 0.097 Uiso 1 1 calc R U . . .
H33B H 0.812665 0.441674 0.771398 0.097 Uiso 1 1 calc R U . . .
H33C H 0.711501 0.547122 0.749516 0.097 Uiso 1 1 calc R U . . .
C34 C 0.9843(3) 0.6699(3) 0.4726(2) 0.0441(8) Uani 1 1 d . . . . .
H34A H 1.017115 0.648166 0.423766 0.066 Uiso 1 1 calc R U . . .
H34B H 1.018513 0.616796 0.514027 0.066 Uiso 1 1 calc R U . . .
H34C H 1.002318 0.724014 0.483308 0.066 Uiso 1 1 calc R U . . .
C35 C 0.8531(3) 0.7016(2) 0.46735(19) 0.0352(7) Uani 1 1 d . . . . .
C36 C 0.8147(3) 0.6277(2) 0.4860(2) 0.0379(7) Uani 1 1 d . . . . .
H36 H 0.873412 0.568506 0.508903 0.046 Uiso 1 1 calc R U . . .
C37 C 0.7032(3) 0.6274(2) 0.47630(19) 0.0347(7) Uani 1 1 d . . . . .
C38 C 0.6993(3) 0.5295(2) 0.4939(2) 0.0454(9) Uani 1 1 d . . . . .
H38A H 0.705989 0.511468 0.549688 0.068 Uiso 1 1 calc R U . . .
H38B H 0.764453 0.481392 0.469993 0.068 Uiso 1 1 calc R U . . .
H38C H 0.625110 0.532255 0.473536 0.068 Uiso 1 1 calc R U . . .
C39 C 0.8338(3) 0.8591(2) 0.41664(19) 0.0334(7) Uani 1 1 d . . . . .
C40 C 0.8757(3) 0.8558(2) 0.3426(2) 0.0380(7) Uani 1 1 d . . . . .
C41 C 0.9228(3) 0.9215(3) 0.3154(2) 0.0469(9) Uani 1 1 d . . . . .
H41 H 0.951425 0.920369 0.265059 0.056 Uiso 1 1 calc R U . . .
C42 C 0.9280(3) 0.9875(3) 0.3609(2) 0.0489(9) Uani 1 1 d . . . . .
H42 H 0.962014 1.030567 0.342252 0.059 Uiso 1 1 calc R U . . .
C43 C 0.8843(3) 0.9918(3) 0.4330(2) 0.0427(8) Uani 1 1 d . . . . .
H43 H 0.887090 1.038747 0.463209 0.051 Uiso 1 1 calc R U . . .
C44 C 0.8359(3) 0.9284(2) 0.4626(2) 0.0363(7) Uani 1 1 d . . . . .
C45 C 0.8697(3) 0.7846(3) 0.2897(2) 0.0436(8) Uani 1 1 d . . . . .
H45 H 0.858999 0.731545 0.322789 0.052 Uiso 1 1 calc R U . . .
C46 C 0.9822(4) 0.7389(4) 0.2477(3) 0.0702(13) Uani 1 1 d . . . . .
H46A H 0.977052 0.689477 0.218620 0.105 Uiso 1 1 calc R U . . .
H46B H 1.048644 0.709302 0.285158 0.105 Uiso 1 1 calc R U . . .
H46C H 0.993105 0.788484 0.212365 0.105 Uiso 1 1 calc R U . . .
C47 C 0.7651(4) 0.8311(3) 0.2332(2) 0.0540(10) Uani 1 1 d . . . . .
H47A H 0.693737 0.859870 0.261329 0.081 Uiso 1 1 calc R U . . .
H47B H 0.758984 0.782138 0.203976 0.081 Uiso 1 1 calc R U . . .
H47C H 0.774832 0.881225 0.197869 0.081 Uiso 1 1 calc R U . . .
C48 C 0.7896(3) 0.9335(3) 0.5433(2) 0.0429(8) Uani 1 1 d . . . . .
H48 H 0.717327 0.920922 0.541136 0.052 Uiso 1 1 calc R U . . .
C49 C 0.7545(3) 1.0305(3) 0.5726(2) 0.0490(9) Uani 1 1 d . . . . .
H49A H 0.824392 1.042839 0.580423 0.074 Uiso 1 1 calc R U . . .
H49B H 0.716358 1.030368 0.621481 0.074 Uiso 1 1 calc R U . . .
H49C H 0.700213 1.081111 0.534942 0.074 Uiso 1 1 calc R U . . .
C50 C 0.8755(5) 0.8547(3) 0.6009(2) 0.0638(12) Uani 1 1 d . . . . .
H50A H 0.951457 0.859025 0.599599 0.096 Uiso 1 1 calc R U . . .
H50B H 0.884697 0.791580 0.587567 0.096 Uiso 1 1 calc R U . . .
H50C H 0.845785 0.862792 0.652570 0.096 Uiso 1 1 calc R U . . .
C51 C 0.4972(3) 0.6999(2) 0.43741(19) 0.0321(7) Uani 1 1 d . . . . .
C52 C 0.4252(3) 0.6932(2) 0.4972(2) 0.0355(7) Uani 1 1 d . . . . .
C53 C 0.3149(3) 0.6977(3) 0.4772(2) 0.0434(8) Uani 1 1 d . . . . .
H53 H 0.264577 0.693200 0.516565 0.052 Uiso 1 1 calc R U . . .
C54 C 0.2778(3) 0.7088(3) 0.4013(2) 0.0490(9) Uani 1 1 d . . . . .
H54 H 0.202445 0.711683 0.389114 0.059 Uiso 1 1 calc R U . . .
C55 C 0.3489(3) 0.7155(3) 0.3435(2) 0.0463(9) Uani 1 1 d . . . . .
H55 H 0.322244 0.723319 0.291436 0.056 Uiso 1 1 calc R U . . .
C56 C 0.4605(3) 0.7110(2) 0.3603(2) 0.0372(7) Uani 1 1 d . . . . .
C57 C 0.4598(3) 0.6832(3) 0.5818(2) 0.0413(8) Uani 1 1 d . . . . .
H57 H 0.541083 0.679865 0.585744 0.050 Uiso 1 1 calc R U . . .
C58 C 0.3791(3) 0.7697(3) 0.6196(2) 0.0519(10) Uani 1 1 d . . . . .
H58A H 0.385296 0.828017 0.595014 0.078 Uiso 1 1 calc R U . . .
H58B H 0.401794 0.760301 0.674315 0.078 Uiso 1 1 calc R U . . .
H58C H 0.298245 0.776463 0.613698 0.078 Uiso 1 1 calc R U . . .
C59 C 0.4593(4) 0.5903(3) 0.6258(2) 0.0559(10) Uani 1 1 d . . . . .
H59A H 0.380138 0.592525 0.623153 0.084 Uiso 1 1 calc R U . . .
H59B H 0.484346 0.585180 0.679675 0.084 Uiso 1 1 calc R U . . .
H59C H 0.513209 0.534332 0.602593 0.084 Uiso 1 1 calc R U . . .
C60 C 0.5401(3) 0.7160(3) 0.2960(2) 0.0434(8) Uani 1 1 d . . . . .
H60 H 0.585593 0.751368 0.313467 0.052 Uiso 1 1 calc R U . . .
C61 C 0.6293(4) 0.6153(3) 0.2837(2) 0.0591(11) Uani 1 1 d . . . . .
H61A H 0.674929 0.583417 0.331730 0.089 Uiso 1 1 calc R U . . .
H61B H 0.681811 0.620565 0.243659 0.089 Uiso 1 1 calc R U . . .
H61C H 0.588120 0.577353 0.267724 0.089 Uiso 1 1 calc R U . . .
C62 C 0.4768(4) 0.7708(3) 0.2207(2) 0.0618(11) Uani 1 1 d . . . . .
H62A H 0.433426 0.736952 0.200356 0.093 Uiso 1 1 calc R U . . .
H62B H 0.533811 0.774970 0.183785 0.093 Uiso 1 1 calc R U . . .
H62C H 0.422103 0.835765 0.229397 0.093 Uiso 1 1 calc R U . . .
C63 C 0.4218(4) 1.0843(3) 0.9607(2) 0.0572(10) Uani 1 1 d . . . . .
H63 H 0.367602 1.142790 0.933517 0.069 Uiso 1 1 calc R U . . .
C64 C 0.5138(4) 1.0240(3) 0.9240(2) 0.0576(11) Uani 1 1 d . . . . .
H64 H 0.523618 1.040332 0.871431 0.069 Uiso 1 1 calc R U . . .
C65 C 0.5928(4) 0.9388(3) 0.9634(2) 0.0536(10) Uani 1 1 d . . . . .
H65 H 0.657022 0.896536 0.937939 0.064 Uiso 1 1 calc R U . . .

loop_
_atom_site_aniso_label
_atom_site_aniso_U_11
_atom_site_aniso_U_22
_atom_site_aniso_U_33
_atom_site_aniso_U_23
_atom_site_aniso_U_13
_atom_site_aniso_U_12
Mg1 0.0297(6) 0.0397(6) 0.0343(6) 0.0076(4) -0.0041(4) -0.0194(5)
O1 0.0386(13) 0.0329(12) 0.0373(13) 0.0045(9) -0.0045(10) -0.0123(10)
N1 0.0275(14) 0.0442(15) 0.0378(15) 0.0074(12) -0.0009(11) -0.0216(12)
C1 0.0268(15) 0.0363(17) 0.0351(17) 0.0030(13) -0.0018(13) -0.0155(14)
Mg2 0.0247(5) 0.0274(5) 0.0328(5) 0.0018(4) -0.0002(4) -0.0137(4)
O2 0.0409(13) 0.0423(13) 0.0303(12) 0.0034(9) -0.0041(10) -0.0177(11)
N2 0.0318(14) 0.0421(15) 0.0366(15) 0.0057(12) -0.0032(11) -0.0217(12)
C2 0.0253(15) 0.0379(17) 0.0332(17) 0.0020(13) 0.0027(12) -0.0168(13)
O3 0.0321(11) 0.0293(11) 0.0337(12) 0.0027(9) -0.0002(9) -0.0103(9)
N3 0.0232(13) 0.0290(13) 0.0438(15) 0.0027(11) -0.0005(11) -0.0146(11)
C3 0.0210(14) 0.0314(16) 0.0343(16) 0.0030(12) 0.0018(12) -0.0125(13)
O4 0.0359(12) 0.0388(12) 0.0295(12) -0.0017(9) 0.0011(9) -0.0164(10)
N4 0.0259(13) 0.0290(13) 0.0372(14) -0.0015(11) 0.0031(11) -0.0155(11)
C4 0.0241(15) 0.0311(15) 0.0334(17) 0.0022(12) 0.0018(12) -0.0132(13)
C5 0.042(2) 0.072(3) 0.045(2) 0.0144(18) -0.0116(16) -0.034(2)
C6 0.0325(17) 0.0459(19) 0.0387(18) 0.0074(15) -0.0068(14) -0.0227(15)
C7 0.0408(19) 0.053(2) 0.0311(17) 0.0063(14) -0.0046(14) -0.0288(17)
C8 0.0359(18) 0.0442(18) 0.0341(17) 0.0053(14) -0.0019(14) -0.0236(15)
C9 0.049(2) 0.074(3) 0.039(2) 0.0138(18) -0.0030(16) -0.039(2)
C10 0.0236(16) 0.054(2) 0.0367(18) 0.0125(15) -0.0037(13) -0.0191(15)
C11 0.0292(17) 0.061(2) 0.040(2) 0.0142(17) -0.0024(15) -0.0144(17)
C12 0.034(2) 0.076(3) 0.048(2) 0.012(2) 0.0049(17) -0.016(2)
C13 0.033(2) 0.105(4) 0.055(3) 0.024(2) 0.0009(18) -0.036(2)
C14 0.041(2) 0.079(3) 0.051(2) 0.019(2) -0.0072(18) -0.040(2)
C15 0.0305(17) 0.064(2) 0.043(2) 0.0145(17) -0.0093(15) -0.0299(17)
C16 0.044(2) 0.048(2) 0.049(2) 0.0021(17) 0.0039(17) -0.0133(18)
C17 0.094(4) 0.057(3) 0.057(3) 0.009(2) -0.013(3) -0.016(3)
C18 0.073(3) 0.079(3) 0.053(3) 0.000(2) 0.005(2) -0.028(3)
C19 0.045(2) 0.062(2) 0.058(2) 0.0044(19) -0.0036(18) -0.038(2)
C20 0.056(3) 0.061(3) 0.081(3) 0.004(2) -0.005(2) -0.036(2)
C21 0.075(3) 0.101(4) 0.075(3) -0.006(3) -0.010(3) -0.064(3)
C22 0.0351(18) 0.0467(19) 0.0334(17) 0.0089(14) -0.0028(14) -0.0250(16)
C23 0.0372(19) 0.047(2) 0.048(2) 0.0035(16) -0.0008(15) -0.0245(17)
C24 0.0360(19) 0.057(2) 0.057(2) 0.0040(18) -0.0033(17) -0.0271(18)
C25 0.042(2) 0.058(2) 0.056(2) 0.0100(18) -0.0098(17) -0.0343(19)
C26 0.050(2) 0.046(2) 0.053(2) 0.0045(17) -0.0091(17) -0.0302(18)
C27 0.045(2) 0.047(2) 0.0406(19) 0.0075(15) -0.0078(15) -0.0265(17)
C28 0.035(2) 0.052(2) 0.080(3) -0.009(2) -0.0011(19) -0.0212(18)
C29 0.049(3) 0.047(2) 0.117(4) 0.011(2) -0.011(3) -0.021(2)
C30 0.061(3) 0.079(3) 0.093(4) -0.027(3) 0.010(3) -0.028(3)
C31 0.042(2) 0.045(2) 0.069(3) -0.0056(18) -0.0087(18) -0.0209(17)
C32 0.065(3) 0.050(2) 0.095(4) 0.009(2) -0.025(3) -0.021(2)
C33 0.047(2) 0.054(2) 0.084(3) -0.012(2) 0.006(2) -0.011(2)
C34 0.0270(17) 0.0394(18) 0.062(2) 0.0083(16) -0.0030(16) -0.0135(15)
C35 0.0251(16) 0.0377(17) 0.0449(19) 0.0042(14) -0.0011(13) -0.0172(14)
C36 0.0297(17) 0.0322(16) 0.049(2) 0.0043(14) -0.0027(14) -0.0120(14)
C37 0.0328(17) 0.0341(17) 0.0405(18) -0.0009(14) 0.0048(14) -0.0181(14)
C38 0.0397(19) 0.0340(18) 0.065(2) 0.0024(16) -0.0035(17) -0.0197(16)
C39 0.0236(15) 0.0306(16) 0.0462(19) 0.0073(13) -0.0019(13) -0.0143(13)
C40 0.0312(17) 0.0364(17) 0.047(2) 0.0022(14) 0.0014(14) -0.0157(14)
C41 0.045(2) 0.049(2) 0.051(2) 0.0051(17) 0.0089(17) -0.0270(18)
C42 0.050(2) 0.050(2) 0.059(2) 0.0042(18) 0.0028(18) -0.0346(19)
C43 0.042(2) 0.0453(19) 0.050(2) 0.0022(16) -0.0025(16) -0.0292(17)
C44 0.0305(17) 0.0374(17) 0.0444(19) 0.0053(14) -0.0043(14) -0.0196(14)
C45 0.042(2) 0.0408(19) 0.050(2) -0.0026(16) 0.0077(16) -0.0208(16)
C46 0.052(3) 0.072(3) 0.091(4) -0.035(3) 0.020(2) -0.023(2)
C47 0.055(2) 0.056(2) 0.055(2) -0.0063(19) 0.0001(19) -0.026(2)
C48 0.044(2) 0.054(2) 0.044(2) 0.0035(16) -0.0026(16) -0.0349(18)
C49 0.040(2) 0.056(2) 0.053(2) -0.0067(18) 0.0015(17) -0.0230(18)
C50 0.098(4) 0.050(2) 0.045(2) 0.0025(18) -0.011(2) -0.034(2)
C51 0.0283(16) 0.0280(15) 0.0436(18) 0.0001(13) 0.0004(13) -0.0162(13)
C52 0.0331(17) 0.0345(16) 0.0446(19) 0.0031(14) -0.0008(14) -0.0216(14)
C53 0.0379(19) 0.049(2) 0.051(2) 0.0016(16) 0.0040(16) -0.0278(17)
C54 0.041(2) 0.056(2) 0.062(2) 0.0038(18) -0.0081(17) -0.0343(18)
C55 0.048(2) 0.052(2) 0.048(2) 0.0036(16) -0.0094(17) -0.0314(18)
C56 0.0374(18) 0.0353(17) 0.0439(19) -0.0004(14) -0.0002(15) -0.0209(15)
C57 0.0390(19) 0.050(2) 0.043(2) 0.0002(16) 0.0060(15) -0.0278(17)
C58 0.049(2) 0.073(3) 0.049(2) -0.0109(19) 0.0139(18) -0.039(2)
C59 0.064(3) 0.069(3) 0.047(2) 0.0107(19) -0.0007(19) -0.043(2)
C60 0.047(2) 0.049(2) 0.044(2) -0.0058(16) 0.0031(16) -0.0291(18)
C61 0.069(3) 0.063(3) 0.048(2) -0.0094(19) 0.013(2) -0.029(2)
C62 0.067(3) 0.075(3) 0.048(2) 0.008(2) 0.000(2) -0.038(2)
C63 0.071(3) 0.053(2) 0.049(2) -0.0073(18) -0.003(2) -0.026(2)
C64 0.077(3) 0.060(3) 0.043(2) -0.0095(19) 0.015(2) -0.034(2)
C65 0.056(2) 0.064(3) 0.052(2) -0.017(2) 0.0116(19) -0.034(2)

loop_
_atom_type_symbol
_atom_type_description
_atom_type_scat_dispersion_real
_atom_type_scat_dispersion_imag
_atom_type_scat_source
C C 0.0181 0.0091 'International Tables Vol C Tables 4.2.6.8 and 6.1.1.4'
H H 0.0000 0.0000 'International Tables Vol C Tables 4.2.6.8 and 6.1.1.4'
Mg Mg 0.1719 0.1771 'International Tables Vol C Tables 4.2.6.8 and 6.1.1.4'
N N 0.0311 0.0180 'International Tables Vol C Tables 4.2.6.8 and 6.1.1.4'
O O 0.0492 0.0322 'International Tables Vol C Tables 4.2.6.8 and 6.1.1.4'

loop_
_geom_angle_atom_site_label_1
_geom_angle_atom_site_label_2
_geom_angle_atom_site_label_3
_geom_angle
_geom_angle_site_symmetry_1
_geom_angle_site_symmetry_3
_geom_angle_publ_flag
N2 Mg1 N1 95.05(11) . . ?
N2 Mg1 O2 121.70(12) . . ?
N1 Mg1 O2 109.82(11) . . ?
N2 Mg1 O1 118.99(11) . . ?
N1 Mg1 O1 125.40(12) . . ?
O2 Mg1 O1 88.16(9) . . ?
C1 O1 Mg1 100.5(2) . . ?
C6 N1 C10 119.3(3) . . ?
C6 N1 Mg1 121.9(2) . . ?
C10 N1 Mg1 118.7(2) . . ?
O1 C1 C2 125.0(3) . . ?
O1 C1 C4 144.8(3) . . ?
C2 C1 C4 90.2(2) . . ?
O4 Mg2 O3 107.00(10) . 2_676 ?
O4 Mg2 N4 106.77(10) . . ?
O3 Mg2 N4 119.88(11) 2_676 . ?
O4 Mg2 N3 117.97(11) . . ?
O3 Mg2 N3 109.95(10) 2_676 . ?
N4 Mg2 N3 95.60(11) . . ?
C2 O2 Mg1 101.1(2) . . ?
C8 N2 C22 117.8(3) . . ?
C8 N2 Mg1 121.1(2) . . ?
C22 N2 Mg1 121.1(2) . . ?
O2 C2 C1 125.2(3) . . ?
O2 C2 C3 143.3(3) . . ?
C1 C2 C3 91.5(2) . . ?
C3 O3 Mg2 138.5(2) . 2_676 ?
C35 N3 C39 118.8(2) . . ?
C35 N3 Mg2 120.45(19) . . ?
C39 N3 Mg2 120.71(19) . . ?
O3 C3 C2 136.6(3) . . ?
O3 C3 C4 134.8(3) . . ?
C2 C3 C4 88.5(2) . . ?
C4 O4 Mg2 143.2(2) . . ?
C37 N4 C51 122.0(2) . . ?
C37 N4 Mg2 120.8(2) . . ?
C51 N4 Mg2 117.02(19) . . ?
O4 C4 C1 138.4(3) . . ?
O4 C4 C3 131.8(3) . . ?
C1 C4 C3 89.7(2) . . ?
C6 C5 H5A 109.5 . . ?
C6 C5 H5B 109.5 . . ?
H5A C5 H5B 109.5 . . ?
C6 C5 H5C 109.5 . . ?
H5A C5 H5C 109.5 . . ?
H5B C5 H5C 109.5 . . ?
N1 C6 C7 123.8(3) . . ?
N1 C6 C5 121.4(3) . . ?
C7 C6 C5 114.7(3) . . ?
C8 C7 C6 129.8(3) . . ?
C8 C7 H7 115.1 . . ?
C6 C7 H7 115.1 . . ?
N2 C8 C7 124.4(3) . . ?
N2 C8 C9 119.5(3) . . ?
C7 C8 C9 116.1(3) . . ?
C8 C9 H9A 109.5 . . ?
C8 C9 H9B 109.5 . . ?
H9A C9 H9B 109.5 . . ?
C8 C9 H9C 109.5 . . ?
H9A C9 H9C 109.5 . . ?
H9B C9 H9C 109.5 . . ?
C11 C10 C15 122.0(3) . . ?
C11 C10 N1 118.1(3) . . ?
C15 C10 N1 119.9(3) . . ?
C10 C11 C12 118.1(4) . . ?
C10 C11 C16 121.7(3) . . ?
C12 C11 C16 120.1(4) . . ?
C13 C12 C11 120.5(4) . . ?
C13 C12 H12 119.7 . . ?
C11 C12 H12 119.7 . . ?
C14 C13 C12 120.9(4) . . ?
C14 C13 H13 119.6 . . ?
C12 C13 H13 119.6 . . ?
C13 C14 C15 120.9(4) . . ?
C13 C14 H14 119.6 . . ?
C15 C14 H14 119.6 . . ?
C14 C15 C10 117.6(4) . . ?
C14 C15 C19 118.5(3) . . ?
C10 C15 C19 123.9(3) . . ?
C11 C16 C18 115.1(3) . . ?
C11 C16 C17 109.9(3) . . ?
C18 C16 C17 111.0(4) . . ?
C11 C16 H16 106.8 . . ?
C18 C16 H16 106.8 . . ?
C17 C16 H16 106.8 . . ?
C16 C17 H17A 109.5 . . ?
C16 C17 H17B 109.5 . . ?
H17A C17 H17B 109.5 . . ?
C16 C17 H17C 109.5 . . ?
H17A C17 H17C 109.5 . . ?
H17B C17 H17C 109.5 . . ?
C16 C18 H18A 109.5 . . ?
C16 C18 H18B 109.5 . . ?
H18A C18 H18B 109.5 . . ?
C16 C18 H18C 109.5 . . ?
H18A C18 H18C 109.5 . . ?
H18B C18 H18C 109.5 . . ?
C15 C19 C20 111.8(3) . . ?
C15 C19 C21 113.0(4) . . ?
C20 C19 C21 109.9(4) . . ?
C15 C19 H19 107.3 . . ?
C20 C19 H19 107.3 . . ?
C21 C19 H19 107.3 . . ?
C19 C20 H20A 109.5 . . ?
C19 C20 H20B 109.5 . . ?
H20A C20 H20B 109.5 . . ?
C19 C20 H20C 109.5 . . ?
H20A C20 H20C 109.5 . . ?
H20B C20 H20C 109.5 . . ?
C19 C21 H21A 109.5 . . ?
C19 C21 H21B 109.5 . . ?
H21A C21 H21B 109.5 . . ?
C19 C21 H21C 109.5 . . ?
H21A C21 H21C 109.5 . . ?
H21B C21 H21C 109.5 . . ?
C23 C22 C27 121.4(3) . . ?
C23 C22 N2 120.2(3) . . ?
C27 C22 N2 118.4(3) . . ?
C22 C23 C24 119.0(3) . . ?
C22 C23 C28 122.4(3) . . ?
C24 C23 C28 118.7(3) . . ?
C25 C24 C23 120.5(4) . . ?
C25 C24 H24 119.7 . . ?
C23 C24 H24 119.7 . . ?
C24 C25 C26 119.9(3) . . ?
C24 C25 H25 120.0 . . ?
C26 C25 H25 120.0 . . ?
C25 C26 C27 121.6(4) . . ?
C25 C26 H26 119.2 . . ?
C27 C26 H26 119.2 . . ?
C26 C27 C22 117.6(3) . . ?
C26 C27 C31 119.9(3) . . ?
C22 C27 C31 122.5(3) . . ?
C23 C28 C29 111.4(4) . . ?
C23 C28 C30 112.3(4) . . ?
C29 C28 C30 110.6(4) . . ?
C23 C28 H28 107.4 . . ?
C29 C28 H28 107.4 . . ?
C30 C28 H28 107.4 . . ?
C28 C29 H29A 109.5 . . ?
C28 C29 H29B 109.5 . . ?
H29A C29 H29B 109.5 . . ?
C28 C29 H29C 109.5 . . ?
H29A C29 H29C 109.5 . . ?
H29B C29 H29C 109.5 . . ?
C28 C30 H30A 109.5 . . ?
C28 C30 H30B 109.5 . . ?
H30A C30 H30B 109.5 . . ?
C28 C30 H30C 109.5 . . ?
H30A C30 H30C 109.5 . . ?
H30B C30 H30C 109.5 . . ?
C27 C31 C33 110.8(3) . . ?
C27 C31 C32 113.3(4) . . ?
C33 C31 C32 110.2(4) . . ?
C27 C31 H31 107.4 . . ?
C33 C31 H31 107.4 . . ?
C32 C31 H31 107.4 . . ?
C31 C32 H32A 109.5 . . ?
C31 C32 H32B 109.5 . . ?
H32A C32 H32B 109.5 . . ?
C31 C32 H32C 109.5 . . ?
H32A C32 H32C 109.5 . . ?
H32B C32 H32C 109.5 . . ?
C31 C33 H33A 109.5 . . ?
C31 C33 H33B 109.5 . . ?
H33A C33 H33B 109.5 . . ?
C31 C33 H33C 109.5 . . ?
H33A C33 H33C 109.5 . . ?
H33B C33 H33C 109.5 . . ?
C35 C34 H34A 109.5 . . ?
C35 C34 H34B 109.5 . . ?
H34A C34 H34B 109.5 . . ?
C35 C34 H34C 109.5 . . ?
H34A C34 H34C 109.5 . . ?
H34B C34 H34C 109.5 . . ?
N3 C35 C36 124.4(3) . . ?
N3 C35 C34 120.6(3) . . ?
C36 C35 C34 115.0(3) . . ?
C35 C36 C37 130.4(3) . . ?
C35 C36 H36 114.8 . . ?
C37 C36 H36 114.8 . . ?
N4 C37 C36 124.0(3) . . ?
N4 C37 C38 121.1(3) . . ?
C36 C37 C38 114.9(3) . . ?
C37 C38 H38A 109.5 . . ?
C37 C38 H38B 109.5 . . ?
H38A C38 H38B 109.5 . . ?
C37 C38 H38C 109.5 . . ?
H38A C38 H38C 109.5 . . ?
H38B C38 H38C 109.5 . . ?
C40 C39 C44 121.0(3) . . ?
C40 C39 N3 119.5(3) . . ?
C44 C39 N3 119.4(3) . . ?
C39 C40 C41 118.7(3) . . ?
C39 C40 C45 122.5(3) . . ?
C41 C40 C45 118.8(3) . . ?
C42 C41 C40 120.5(3) . . ?
C42 C41 H41 119.8 . . ?
C40 C41 H41 119.8 . . ?
C43 C42 C41 120.5(3) . . ?
C43 C42 H42 119.7 . . ?
C41 C42 H42 119.7 . . ?
C42 C43 C44 121.2(3) . . ?
C42 C43 H43 119.4 . . ?
C44 C43 H43 119.4 . . ?
C43 C44 C39 118.0(3) . . ?
C43 C44 C48 120.3(3) . . ?
C39 C44 C48 121.7(3) . . ?
C47 C45 C46 110.8(4) . . ?
C47 C45 C40 111.5(3) . . ?
C46 C45 C40 112.5(3) . . ?
C47 C45 H45 107.3 . . ?
C46 C45 H45 107.3 . . ?
C40 C45 H45 107.3 . . ?
C45 C46 H46A 109.5 . . ?
C45 C46 H46B 109.5 . . ?
H46A C46 H46B 109.5 . . ?
C45 C46 H46C 109.5 . . ?
H46A C46 H46C 109.5 . . ?
H46B C46 H46C 109.5 . . ?
C45 C47 H47A 109.5 . . ?
C45 C47 H47B 109.5 . . ?
H47A C47 H47B 109.5 . . ?
C45 C47 H47C 109.5 . . ?
H47A C47 H47C 109.5 . . ?
H47B C47 H47C 109.5 . . ?
C49 C48 C50 109.8(3) . . ?
C49 C48 C44 114.6(3) . . ?
C50 C48 C44 111.6(3) . . ?
C49 C48 H48 106.8 . . ?
C50 C48 H48 106.8 . . ?
C44 C48 H48 106.8 . . ?
C48 C49 H49A 109.5 . . ?
C48 C49 H49B 109.5 . . ?
H49A C49 H49B 109.5 . . ?
C48 C49 H49C 109.5 . . ?
H49A C49 H49C 109.5 . . ?
H49B C49 H49C 109.5 . . ?
C48 C50 H50A 109.5 . . ?
C48 C50 H50B 109.5 . . ?
H50A C50 H50B 109.5 . . ?
C48 C50 H50C 109.5 . . ?
H50A C50 H50C 109.5 . . ?
H50B C50 H50C 109.5 . . ?
C56 C51 C52 121.6(3) . . ?
C56 C51 N4 117.2(3) . . ?
C52 C51 N4 120.9(3) . . ?
C53 C52 C51 117.6(3) . . ?
C53 C52 C57 118.7(3) . . ?
C51 C52 C57 123.6(3) . . ?
C54 C53 C52 121.3(3) . . ?
C54 C53 H53 119.3 . . ?
C52 C53 H53 119.3 . . ?
C55 C54 C53 120.4(3) . . ?
C55 C54 H54 119.8 . . ?
C53 C54 H54 119.8 . . ?
C54 C55 C56 120.7(3) . . ?
C54 C55 H55 119.7 . . ?
C56 C55 H55 119.7 . . ?
C51 C56 C55 118.4(3) . . ?
C51 C56 C60 121.1(3) . . ?
C55 C56 C60 120.4(3) . . ?
C52 C57 C58 111.3(3) . . ?
C52 C57 C59 111.6(3) . . ?
C58 C57 C59 109.3(3) . . ?
C52 C57 H57 108.2 . . ?
C58 C57 H57 108.2 . . ?
C59 C57 H57 108.2 . . ?
C57 C58 H58A 109.5 . . ?
C57 C58 H58B 109.5 . . ?
H58A C58 H58B 109.5 . . ?
C57 C58 H58C 109.5 . . ?
H58A C58 H58C 109.5 . . ?
H58B C58 H58C 109.5 . . ?
C57 C59 H59A 109.5 . . ?
C57 C59 H59B 109.5 . . ?
H59A C59 H59B 109.5 . . ?
C57 C59 H59C 109.5 . . ?
H59A C59 H59C 109.5 . . ?
H59B C59 H59C 109.5 . . ?
C62 C60 C56 114.7(3) . . ?
C62 C60 C61 110.6(3) . . ?
C56 C60 C61 111.0(3) . . ?
C62 C60 H60 106.7 . . ?
C56 C60 H60 106.7 . . ?
C61 C60 H60 106.7 . . ?
C60 C61 H61A 109.5 . . ?
C60 C61 H61B 109.5 . . ?
H61A C61 H61B 109.5 . . ?
C60 C61 H61C 109.5 . . ?
H61A C61 H61C 109.5 . . ?
H61B C61 H61C 109.5 . . ?
C60 C62 H62A 109.5 . . ?
C60 C62 H62B 109.5 . . ?
H62A C62 H62B 109.5 . . ?
C60 C62 H62C 109.5 . . ?
H62A C62 H62C 109.5 . . ?
H62B C62 H62C 109.5 . . ?
C64 C63 C65 120.3(4) . 2_677 ?
C64 C63 H63 119.9 . . ?
C65 C63 H63 119.9 2_677 . ?
C63 C64 C65 120.0(4) . . ?
C63 C64 H64 120.0 . . ?
C65 C64 H64 120.0 . . ?
C63 C65 C64 119.7(4) 2_677 . ?
C63 C65 H65 120.1 2_677 . ?
C64 C65 H65 120.1 . . ?

loop_
_geom_bond_atom_site_label_1
_geom_bond_atom_site_label_2
_geom_bond_distance
_geom_bond_site_symmetry_2
_geom_bond_publ_flag
Mg1 N2 2.014(3) . ?
Mg1 N1 2.026(3) . ?
Mg1 O2 2.056(3) . ?
Mg1 O1 2.079(2) . ?
O1 C1 1.259(4) . ?
N1 C6 1.319(4) . ?
N1 C10 1.443(4) . ?
C1 C2 1.430(5) . ?
C1 C4 1.464(4) . ?
Mg2 O4 1.935(2) . ?
Mg2 O3 1.953(2) 2_676 ?
Mg2 N4 2.025(2) . ?
Mg2 N3 2.025(3) . ?
O2 C2 1.259(4) . ?
N2 C8 1.331(4) . ?
N2 C22 1.450(4) . ?
C2 C3 1.463(4) . ?
O3 C3 1.244(4) . ?
N3 C35 1.330(4) . ?
N3 C39 1.448(4) . ?
C3 C4 1.473(4) . ?
O4 C4 1.244(4) . ?
N4 C37 1.322(4) . ?
N4 C51 1.448(4) . ?
C5 C6 1.521(4) . ?
C5 H5A 0.9800 . ?
C5 H5B 0.9800 . ?
C5 H5C 0.9800 . ?
C6 C7 1.411(5) . ?
C7 C8 1.403(4) . ?
C7 H7 0.9500 . ?
C8 C9 1.514(4) . ?
C9 H9A 0.9800 . ?
C9 H9B 0.9800 . ?
C9 H9C 0.9800 . ?
C10 C11 1.391(5) . ?
C10 C15 1.410(5) . ?
C11 C12 1.401(5) . ?
C11 C16 1.514(6) . ?
C12 C13 1.377(7) . ?
C12 H12 0.9500 . ?
C13 C14 1.376(7) . ?
C13 H13 0.9500 . ?
C14 C15 1.396(5) . ?
C14 H14 0.9500 . ?
C15 C19 1.513(6) . ?
C16 C18 1.515(6) . ?
C16 C17 1.533(6) . ?
C16 H16 1.0000 . ?
C17 H17A 0.9800 . ?
C17 H17B 0.9800 . ?
C17 H17C 0.9800 . ?
C18 H18A 0.9800 . ?
C18 H18B 0.9800 . ?
C18 H18C 0.9800 . ?
C19 C20 1.521(6) . ?
C19 C21 1.536(5) . ?
C19 H19 1.0000 . ?
C20 H20A 0.9800 . ?
C20 H20B 0.9800 . ?
C20 H20C 0.9800 . ?
C21 H21A 0.9800 . ?
C21 H21B 0.9800 . ?
C21 H21C 0.9800 . ?
C22 C23 1.384(5) . ?
C22 C27 1.409(5) . ?
C23 C24 1.398(5) . ?
C23 C28 1.520(5) . ?
C24 C25 1.377(6) . ?
C24 H24 0.9500 . ?
C25 C26 1.379(6) . ?
C25 H25 0.9500 . ?
C26 C27 1.391(5) . ?
C26 H26 0.9500 . ?
C27 C31 1.512(5) . ?
C28 C29 1.530(6) . ?
C28 C30 1.531(7) . ?
C28 H28 1.0000 . ?
C29 H29A 0.9800 . ?
C29 H29B 0.9800 . ?
C29 H29C 0.9800 . ?
C30 H30A 0.9800 . ?
C30 H30B 0.9800 . ?
C30 H30C 0.9800 . ?
C31 C33 1.522(6) . ?
C31 C32 1.532(6) . ?
C31 H31 1.0000 . ?
C32 H32A 0.9800 . ?
C32 H32B 0.9800 . ?
C32 H32C 0.9800 . ?
C33 H33A 0.9800 . ?
C33 H33B 0.9800 . ?
C33 H33C 0.9800 . ?
C34 C35 1.512(4) . ?
C34 H34A 0.9800 . ?
C34 H34B 0.9800 . ?
C34 H34C 0.9800 . ?
C35 C36 1.406(4) . ?
C36 C37 1.410(4) . ?
C36 H36 0.9500 . ?
C37 C38 1.518(4) . ?
C38 H38A 0.9800 . ?
C38 H38B 0.9800 . ?
C38 H38C 0.9800 . ?
C39 C40 1.396(5) . ?
C39 C44 1.409(5) . ?
C40 C41 1.401(5) . ?
C40 C45 1.531(5) . ?
C41 C42 1.376(5) . ?
C41 H41 0.9500 . ?
C42 C43 1.374(5) . ?
C42 H42 0.9500 . ?
C43 C44 1.395(4) . ?
C43 H43 0.9500 . ?
C44 C48 1.525(5) . ?
C45 C47 1.516(5) . ?
C45 C46 1.523(6) . ?
C45 H45 1.0000 . ?
C46 H46A 0.9800 . ?
C46 H46B 0.9800 . ?
C46 H46C 0.9800 . ?
C47 H47A 0.9800 . ?
C47 H47B 0.9800 . ?
C47 H47C 0.9800 . ?
C48 C49 1.517(5) . ?
C48 C50 1.522(5) . ?
C48 H48 1.0000 . ?
C49 H49A 0.9800 . ?
C49 H49B 0.9800 . ?
C49 H49C 0.9800 . ?
C50 H50A 0.9800 . ?
C50 H50B 0.9800 . ?
C50 H50C 0.9800 . ?
C51 C56 1.398(5) . ?
C51 C52 1.403(5) . ?
C52 C53 1.399(5) . ?
C52 C57 1.519(5) . ?
C53 C54 1.379(5) . ?
C53 H53 0.9500 . ?
C54 C55 1.371(5) . ?
C54 H54 0.9500 . ?
C55 C56 1.402(5) . ?
C55 H55 0.9500 . ?
C56 C60 1.519(5) . ?
C57 C58 1.520(5) . ?
C57 C59 1.544(5) . ?
C57 H57 1.0000 . ?
C58 H58A 0.9800 . ?
C58 H58B 0.9800 . ?
C58 H58C 0.9800 . ?
C59 H59A 0.9800 . ?
C59 H59B 0.9800 . ?
C59 H59C 0.9800 . ?
C60 C62 1.515(5) . ?
C60 C61 1.530(6) . ?
C60 H60 1.0000 . ?
C61 H61A 0.9800 . ?
C61 H61B 0.9800 . ?
C61 H61C 0.9800 . ?
C62 H62A 0.9800 . ?
C62 H62B 0.9800 . ?
C62 H62C 0.9800 . ?
C63 C64 1.361(6) . ?
C63 C65 1.371(6) 2_677 ?
C63 H63 0.9500 . ?
C64 C65 1.383(6) . ?
C64 H64 0.9500 . ?
C65 H65 0.9500 . ?
